data_2236387
loop_
_publ_author_name
'Cieplik, Jerzy'
'Stolarczyk, Marcin'
'Bryndal, Iwona'
'Lis, Tadeusz'

_publ_section_title
;
 5-[(4-Fluoroanilino)methyl]-6-methyl-<i>N</i>-(4-methylphenyl)-2-phenylpyrimidin-4-amine
;
_journal_coeditor_code IS5187
_journal_issue 10
_journal_name_full 'Acta Crystallographica Section E'
_journal_page_first o2922
_journal_paper_doi 10.1107/S160053681203783X
_journal_volume 68
_journal_year 2012
_chemical_formula_iupac 'C25 H23 F N4'
_chemical_formula_moiety 'C25 H23 F N4'
_chemical_formula_sum 'C25 H23 F N4'
_chemical_formula_weight 398.47
_chemical_melting_point 424
_chemical_name_systematic
;
5-[(4-Fluoroanilino)methyl]-6-methyl-<i>N</i>-(4-methylphenyl)-2-phenylpyrimidin-4-amine
;
_space_group_IT_number 2
_symmetry_cell_setting triclinic
_symmetry_space_group_name_Hall '-P 1'
_symmetry_space_group_name_H-M 'P -1'
_atom_sites_solution_hydrogens geom
_atom_sites_solution_primary direct
_atom_sites_solution_secondary difmap
_audit_creation_method SHELXL-97
_cell_angle_alpha 88.78(4)
_cell_angle_beta 89.12(4)
_cell_angle_gamma 82.75(5)
_cell_formula_units_Z 2
_cell_length_a 8.306(4)
_cell_length_b 10.070(4)
_cell_length_c 12.234(5)
_cell_measurement_reflns_used 9708
_cell_measurement_temperature 85(2)
_cell_measurement_theta_max 35.00
_cell_measurement_theta_min 4.84
_cell_volume 1014.8(8)
_computing_cell_refinement 'CrysAlis CCD (Oxford Diffraction, 2007)'
_computing_data_collection 'CrysAlis CCD (Oxford Diffraction, 2007)'
_computing_data_reduction 'CrysAlis RED (Oxford Diffraction, 2007)'
_computing_molecular_graphics 'XP in SHELXTL (Sheldrick, 2008)'
_computing_publication_material 'SHELXL97 (Sheldrick, 2008)'
_computing_structure_refinement 'SHELXL97 (Sheldrick, 2008)'
_computing_structure_solution 'SHELXS97 (Sheldrick, 2008)'
_diffrn_ambient_temperature 85(2)
_diffrn_measured_fraction_theta_full 0.989
_diffrn_measured_fraction_theta_max 0.946
_diffrn_measurement_device_type 'Oxford Xcalibur PX diffractometer with Onyx CCD'
_diffrn_measurement_method '\f and \w'
_diffrn_radiation_monochromator graphite
_diffrn_radiation_source 'normal-focus sealed tube'
_diffrn_radiation_type MoK\a
_diffrn_radiation_wavelength 0.71073
_diffrn_reflns_av_R_equivalents 0.0330
_diffrn_reflns_av_sigmaI/netI 0.1024
_diffrn_reflns_limit_h_max 13
_diffrn_reflns_limit_h_min -11
_diffrn_reflns_limit_k_max 16
_diffrn_reflns_limit_k_min -15
_diffrn_reflns_limit_l_max 19
_diffrn_reflns_limit_l_min -19
_diffrn_reflns_number 17245
_diffrn_reflns_theta_full 25.00
_diffrn_reflns_theta_max 35.00
_diffrn_reflns_theta_min 4.84
_exptl_absorpt_coefficient_mu 0.085
_exptl_absorpt_correction_type none
_exptl_crystal_colour 'light yellow'
_exptl_crystal_density_diffrn 1.304
_exptl_crystal_density_method 'not measured'
_exptl_crystal_description 'needle block'
_exptl_crystal_F_000 420
_exptl_crystal_size_max 0.36
_exptl_crystal_size_mid 0.18
_exptl_crystal_size_min 0.14
_refine_diff_density_max 0.381
_refine_diff_density_min -0.313
_refine_ls_extinction_method none
_refine_ls_goodness_of_fit_ref 0.999
_refine_ls_hydrogen_treatment mixed
_refine_ls_matrix_type full
_refine_ls_number_parameters 279
_refine_ls_number_reflns 8461
_refine_ls_number_restraints 0
_refine_ls_restrained_S_all 0.999
_refine_ls_R_factor_all 0.1002
_refine_ls_R_factor_gt 0.0487
_refine_ls_shift/su_max 0.001
_refine_ls_shift/su_mean 0.000
_refine_ls_structure_factor_coef Fsqd
_refine_ls_weighting_details 'calc w=1/[\s^2^(Fo^2^)+(0.0300P)^2^+0.0000P] where P=(Fo^2^+2Fc^2^)/3'
_refine_ls_weighting_scheme calc
_refine_ls_wR_factor_gt 0.0887
_refine_ls_wR_factor_ref 0.0932
_reflns_number_gt 4334
_reflns_number_total 8461
_reflns_threshold_expression I>2sigma(I)
_cod_data_source_file is5187.cif
_cod_data_source_block I
_cod_database_code 2236387
_cod_database_fobs_code 2236387

loop_
_symmetry_equiv_pos_as_xyz
'x, y, z'
'-x, -y, -z'

loop_
_atom_site_type_symbol
_atom_site_label
_atom_site_fract_x
_atom_site_fract_y
_atom_site_fract_z
_atom_site_U_iso_or_equiv
_atom_site_adp_type
_atom_site_calc_flag
_atom_site_refinement_flags
_atom_site_occupancy
_atom_site_symmetry_multiplicity
N N1 0.10445(10) 0.79035(8) 0.41851(7) 0.01576(19) Uani d . 1 1
C C2 0.20919(12) 0.71729(10) 0.35266(8) 0.0140(2) Uani d . 1 1
C C21 0.25288(12) 0.78216(10) 0.24794(8) 0.0146(2) Uani d . 1 1
C C22 0.16726(13) 0.90318(10) 0.21321(9) 0.0202(2) Uani d . 1 1
H H22 0.0795 0.9441 0.2565 0.024 Uiso calc R 1 1
C C23 0.20876(14) 0.96450(11) 0.11618(9) 0.0249(3) Uani d . 1 1
H H23 0.1488 1.0466 0.0930 0.030 Uiso calc R 1 1
C C24 0.33733(13) 0.90659(11) 0.05289(9) 0.0232(3) Uani d . 1 1
H H24 0.3651 0.9485 -0.0139 0.028 Uiso calc R 1 1
C C25 0.42520(13) 0.78748(11) 0.08714(9) 0.0223(2) Uani d . 1 1
H H25 0.5144 0.7482 0.0443 0.027 Uiso calc R 1 1
C C26 0.38325(13) 0.72516(10) 0.18414(8) 0.0185(2) Uani d . 1 1
H H26 0.4438 0.6432 0.2071 0.022 Uiso calc R 1 1
N N3 0.28386(10) 0.59329(8) 0.37320(7) 0.01478(18) Uani d . 1 1
C C4 0.25062(12) 0.53878(10) 0.47043(8) 0.0142(2) Uani d . 1 1
N N4 0.32494(10) 0.41352(8) 0.49809(7) 0.01661(19) Uani d . 1 1
H H4 0.3281(13) 0.3965(11) 0.5680(9) 0.020 Uiso d . 1 1
C C41 0.42036(12) 0.31806(10) 0.43411(8) 0.0152(2) Uani d . 1 1
C C42 0.50900(12) 0.21177(10) 0.49004(9) 0.0173(2) Uani d . 1 1
H H42 0.5058 0.2087 0.5677 0.021 Uiso calc R 1 1
C C43 0.60151(12) 0.11080(10) 0.43404(9) 0.0191(2) Uani d . 1 1
H H43 0.6628 0.0406 0.4741 0.023 Uiso calc R 1 1
C C44 0.60703(12) 0.10953(10) 0.32041(9) 0.0197(2) Uani d . 1 1
C C47 0.70423(14) -0.00354(12) 0.26030(10) 0.0290(3) Uani d . 1 1
H H473 0.7735 -0.0592 0.3120 0.043 Uiso calc R 1 1
H H472 0.7721 0.0333 0.2040 0.043 Uiso calc R 1 1
H H471 0.6303 -0.0582 0.2259 0.043 Uiso calc R 1 1
C C45 0.51525(13) 0.21488(10) 0.26533(9) 0.0207(2) Uani d . 1 1
H H45 0.5153 0.2158 0.1877 0.025 Uiso calc R 1 1
C C46 0.42383(12) 0.31843(10) 0.31983(8) 0.0183(2) Uani d . 1 1
H H46 0.3638 0.3893 0.2797 0.022 Uiso calc R 1 1
C C5 0.14131(12) 0.60620(10) 0.54702(8) 0.0146(2) Uani d . 1 1
C C57 0.09810(12) 0.53600(11) 0.65109(8) 0.0181(2) Uani d . 1 1
H H571 0.0099 0.5926 0.6897 0.022 Uiso calc R 1 1
H H572 0.0578 0.4507 0.6332 0.022 Uiso calc R 1 1
N N5 0.23857(11) 0.50820(9) 0.72329(7) 0.0198(2) Uani d . 1 1
H H5 0.2891(13) 0.5843(11) 0.7280(9) 0.024 Uiso d . 1 1
C C51 0.20720(12) 0.45585(10) 0.82908(8) 0.0171(2) Uani d . 1 1
C C52 0.11769(13) 0.34826(11) 0.84171(9) 0.0210(2) Uani d . 1 1
H H52 0.0775 0.3099 0.7790 0.025 Uiso calc R 1 1
C C53 0.08662(13) 0.29654(11) 0.94486(9) 0.0215(2) Uani d . 1 1
H H53 0.0245 0.2239 0.9535 0.026 Uiso calc R 1 1
F F5 0.11487(8) 0.30347(6) 1.13620(5) 0.02904(17) Uani d . 1 1
C C54 0.14766(13) 0.35259(10) 1.03413(8) 0.0197(2) Uani d . 1 1
C C55 0.23850(13) 0.45671(11) 1.02485(9) 0.0228(2) Uani d . 1 1
H H55 0.2808 0.4927 1.0880 0.027 Uiso calc R 1 1
C C56 0.26771(13) 0.50879(11) 0.92156(9) 0.0215(2) Uani d . 1 1
H H56 0.3298 0.5815 0.9140 0.026 Uiso calc R 1 1
C C6 0.07285(12) 0.73425(10) 0.51736(8) 0.0154(2) Uani d . 1 1
C C61 -0.03893(13) 0.82245(11) 0.59100(9) 0.0211(2) Uani d . 1 1
H H611 -0.1495 0.7992 0.5855 0.032 Uiso calc R 1 1
H H612 -0.0375 0.9164 0.5687 0.032 Uiso calc R 1 1
H H613 -0.0025 0.8093 0.6667 0.032 Uiso calc R 1 1

loop_
_atom_site_aniso_label
_atom_site_aniso_U_11
_atom_site_aniso_U_22
_atom_site_aniso_U_33
_atom_site_aniso_U_12
_atom_site_aniso_U_13
_atom_site_aniso_U_23
N1 0.0161(4) 0.0172(4) 0.0143(4) -0.0035(3) 0.0008(4) 0.0001(4)
C2 0.0141(5) 0.0158(5) 0.0124(5) -0.0035(4) -0.0012(4) 0.0000(4)
C21 0.0174(5) 0.0145(5) 0.0125(5) -0.0040(4) -0.0001(4) -0.0001(4)
C22 0.0250(6) 0.0162(5) 0.0187(6) 0.0000(4) 0.0028(5) 0.0003(4)
C23 0.0348(7) 0.0175(6) 0.0213(6) 0.0001(5) 0.0004(5) 0.0055(5)
C24 0.0314(7) 0.0247(6) 0.0150(6) -0.0107(5) 0.0014(5) 0.0041(5)
C25 0.0221(6) 0.0271(6) 0.0177(6) -0.0042(5) 0.0058(5) 0.0010(5)
C26 0.0199(6) 0.0186(5) 0.0162(5) -0.0006(4) 0.0014(4) 0.0017(4)
N3 0.0156(4) 0.0157(4) 0.0135(4) -0.0038(3) 0.0003(3) 0.0012(3)
C4 0.0147(5) 0.0149(5) 0.0138(5) -0.0042(4) -0.0007(4) -0.0001(4)
N4 0.0215(5) 0.0166(5) 0.0109(4) 0.0002(4) 0.0017(4) 0.0023(4)
C41 0.0152(5) 0.0138(5) 0.0169(5) -0.0040(4) 0.0016(4) 0.0005(4)
C42 0.0192(5) 0.0178(5) 0.0156(5) -0.0052(4) -0.0016(4) 0.0012(4)
C43 0.0176(5) 0.0160(5) 0.0236(6) -0.0022(4) -0.0036(5) 0.0017(4)
C44 0.0181(5) 0.0182(5) 0.0234(6) -0.0042(4) 0.0015(5) -0.0026(5)
C47 0.0305(7) 0.0249(6) 0.0308(7) 0.0006(5) -0.0008(5) -0.0067(5)
C45 0.0249(6) 0.0218(6) 0.0159(6) -0.0048(5) 0.0018(5) -0.0018(4)
C46 0.0210(6) 0.0180(5) 0.0156(5) -0.0016(4) -0.0014(4) 0.0028(4)
C5 0.0149(5) 0.0180(5) 0.0115(5) -0.0040(4) 0.0002(4) 0.0008(4)
C57 0.0190(6) 0.0212(5) 0.0137(5) -0.0020(4) 0.0031(4) 0.0019(4)
N5 0.0186(5) 0.0262(5) 0.0154(5) -0.0067(4) -0.0006(4) 0.0043(4)
C51 0.0148(5) 0.0206(5) 0.0148(5) 0.0018(4) 0.0020(4) 0.0033(4)
C52 0.0225(6) 0.0257(6) 0.0151(6) -0.0042(5) -0.0026(5) 0.0000(5)
C53 0.0222(6) 0.0212(6) 0.0210(6) -0.0032(4) 0.0015(5) 0.0044(5)
F5 0.0398(4) 0.0301(4) 0.0151(3) 0.0018(3) 0.0043(3) 0.0068(3)
C54 0.0239(6) 0.0205(6) 0.0122(5) 0.0055(4) 0.0039(4) 0.0053(4)
C55 0.0299(6) 0.0221(6) 0.0155(6) 0.0007(5) -0.0028(5) -0.0020(5)
C56 0.0243(6) 0.0195(6) 0.0209(6) -0.0030(4) 0.0002(5) 0.0000(5)
C6 0.0137(5) 0.0188(5) 0.0140(5) -0.0035(4) 0.0001(4) -0.0011(4)
C61 0.0224(6) 0.0212(6) 0.0190(6) -0.0009(4) 0.0057(5) -0.0012(4)

loop_
_atom_type_symbol
_atom_type_description
_atom_type_scat_dispersion_real
_atom_type_scat_dispersion_imag
_atom_type_scat_source
C C 0.0033 0.0016 'International Tables Vol C Tables 4.2.6.8 and 6.1.1.4'
H H 0.0000 0.0000 'International Tables Vol C Tables 4.2.6.8 and 6.1.1.4'
N N 0.0061 0.0033 'International Tables Vol C Tables 4.2.6.8 and 6.1.1.4'
F F 0.0171 0.0103 'International Tables Vol C Tables 4.2.6.8 and 6.1.1.4'

loop_
_geom_angle_atom_site_label_1
_geom_angle_atom_site_label_2
_geom_angle_atom_site_label_3
_geom_angle
C2 N1 C6 116.60(9)
N1 C2 N3 126.73(9)
N1 C2 C21 116.67(9)
N3 C2 C21 116.55(10)
C22 C21 C26 118.70(10)
C22 C21 C2 120.54(10)
C26 C21 C2 120.73(10)
C23 C22 C21 120.65(11)
C23 C22 H22 119.7
C21 C22 H22 119.7
C24 C23 C22 120.24(11)
C24 C23 H23 119.9
C22 C23 H23 119.9
C25 C24 C23 119.80(11)
C25 C24 H24 120.1
C23 C24 H24 120.1
C24 C25 C26 120.13(11)
C24 C25 H25 119.9
C26 C25 H25 119.9
C25 C26 C21 120.47(10)
C25 C26 H26 119.8
C21 C26 H26 119.8
C4 N3 C2 116.05(9)
N3 C4 N4 119.36(10)
N3 C4 C5 122.42(9)
N4 C4 C5 118.22(9)
C4 N4 C41 130.21(9)
C4 N4 H4 114.2(7)
C41 N4 H4 114.6(7)
C42 C41 C46 118.41(10)
C42 C41 N4 116.76(10)
C46 C41 N4 124.71(10)
C43 C42 C41 120.88(10)
C43 C42 H42 119.6
C41 C42 H42 119.6
C42 C43 C44 121.60(10)
C42 C43 H43 119.2
C44 C43 H43 119.2
C43 C44 C45 117.02(10)
C43 C44 C47 121.06(10)
C45 C44 C47 121.89(10)
C44 C47 H473 109.5
C44 C47 H472 109.5
H473 C47 H472 109.5
C44 C47 H471 109.5
H473 C47 H471 109.5
H472 C47 H471 109.5
C46 C45 C44 122.35(10)
C46 C45 H45 118.8
C44 C45 H45 118.8
C45 C46 C41 119.72(10)
C45 C46 H46 120.1
C41 C46 H46 120.1
C6 C5 C4 116.38(9)
C6 C5 C57 123.37(10)
C4 C5 C57 120.15(9)
N5 C57 C5 111.50(9)
N5 C57 H571 109.3
C5 C57 H571 109.3
N5 C57 H572 109.3
C5 C57 H572 109.3
H571 C57 H572 108.0
C51 N5 C57 116.18(9)
C51 N5 H5 110.7(7)
C57 N5 H5 109.2(7)
C56 C51 C52 118.76(10)
C56 C51 N5 120.78(10)
C52 C51 N5 120.45(10)
C53 C52 C51 120.76(11)
C53 C52 H52 119.6
C51 C52 H52 119.6
C54 C53 C52 118.55(11)
C54 C53 H53 120.7
C52 C53 H53 120.7
C55 C54 F5 118.87(10)
C55 C54 C53 122.38(10)
F5 C54 C53 118.75(10)
C54 C55 C56 118.76(11)
C54 C55 H55 120.6
C56 C55 H55 120.6
C55 C56 C51 120.78(11)
C55 C56 H56 119.6
C51 C56 H56 119.6
N1 C6 C5 121.77(10)
N1 C6 C61 114.84(9)
C5 C6 C61 123.38(9)
C6 C61 H611 109.5
C6 C61 H612 109.5
H611 C61 H612 109.5
C6 C61 H613 109.5
H611 C61 H613 109.5
H612 C61 H613 109.5

loop_
_geom_bond_atom_site_label_1
_geom_bond_atom_site_label_2
_geom_bond_distance
N1 C2 1.3377(14)
N1 C6 1.3598(14)
C2 N3 1.3427(14)
C2 C21 1.4865(15)
C21 C22 1.3928(16)
C21 C26 1.3955(16)
C22 C23 1.3853(16)
C22 H22 0.9500
C23 C24 1.3845(17)
C23 H23 0.9500
C24 C25 1.3835(16)
C24 H24 0.9500
C25 C26 1.3908(15)
C25 H25 0.9500
C26 H26 0.9500
N3 C4 1.3389(13)
C4 N4 1.3705(14)
C4 C5 1.4173(15)
N4 C41 1.4091(15)
N4 H4 0.869(11)
C41 C42 1.3932(15)
C41 C46 1.3980(15)
C42 C43 1.3820(16)
C42 H42 0.9500
C43 C44 1.3905(16)
C43 H43 0.9500
C44 C45 1.3935(16)
C44 C47 1.5081(17)
C47 H473 0.9800
C47 H472 0.9800
C47 H471 0.9800
C45 C46 1.3867(16)
C45 H45 0.9500
C46 H46 0.9500
C5 C6 1.3853(15)
C5 C57 1.5037(15)
C57 N5 1.4692(15)
C57 H571 0.9900
C57 H572 0.9900
N5 C51 1.4199(14)
N5 H5 0.922(11)
C51 C56 1.3884(16)
C51 C52 1.3940(16)
C52 C53 1.3879(15)
C52 H52 0.9500
C53 C54 1.3726(17)
C53 H53 0.9500
F5 C54 1.3694(13)
C54 C55 1.3688(16)
C55 C56 1.3876(16)
C55 H55 0.9500
C56 H56 0.9500
C6 C61 1.5043(16)
C61 H611 0.9800
C61 H612 0.9800
C61 H613 0.9800

loop_
_geom_hbond_atom_site_label_D
_geom_hbond_atom_site_label_H
_geom_hbond_atom_site_label_A
_geom_hbond_site_symmetry_A
_geom_hbond_distance_DH
_geom_hbond_distance_HA
_geom_hbond_distance_DA
_geom_hbond_angle_DHA
N4 H4 N5 . 0.869(11) 2.294(11) 2.9820(18) 136.2(9)
C57 H571 F5 2_567 0.99 2.54 3.440(2) 151
C57 H572 Cg1 2_566 0.99 2.60 3.467(7) 147

loop_
_geom_torsion_atom_site_label_1
_geom_torsion_atom_site_label_2
_geom_torsion_atom_site_label_3
_geom_torsion_atom_site_label_4
_geom_torsion
C6 N1 C2 N3 1.40(15)
C6 N1 C2 C21 -175.79(9)
N1 C2 C21 C22 -10.66(14)
N3 C2 C21 C22 171.85(9)
N1 C2 C21 C26 167.46(9)
N3 C2 C21 C26 -10.03(14)
C26 C21 C22 C23 1.20(16)
C2 C21 C22 C23 179.36(10)
C21 C22 C23 C24 -0.62(17)
C22 C23 C24 C25 -0.41(17)
C23 C24 C25 C26 0.82(17)
C24 C25 C26 C21 -0.22(16)
C22 C21 C26 C25 -0.78(15)
C2 C21 C26 C25 -178.94(10)
N1 C2 N3 C4 -0.86(15)
C21 C2 N3 C4 176.34(9)
C2 N3 C4 N4 -178.66(9)
C2 N3 C4 C5 0.98(14)
N3 C4 N4 C41 -9.67(16)
C5 C4 N4 C41 170.67(10)
C4 N4 C41 C42 166.24(10)
C4 N4 C41 C46 -17.97(17)
C46 C41 C42 C43 1.63(14)
N4 C41 C42 C43 177.70(9)
C41 C42 C43 C44 -1.47(15)
C42 C43 C44 C45 0.12(15)
C42 C43 C44 C47 -178.02(10)
C43 C44 C45 C46 1.03(15)
C47 C44 C45 C46 179.16(10)
C44 C45 C46 C41 -0.85(16)
C42 C41 C46 C45 -0.49(14)
N4 C41 C46 C45 -176.22(9)
N3 C4 C5 C6 -1.67(14)
N4 C4 C5 C6 177.97(9)
N3 C4 C5 C57 175.03(9)
N4 C4 C5 C57 -5.32(14)
C6 C5 C57 N5 -116.78(12)
C4 C5 C57 N5 66.75(13)
C5 C57 N5 C51 173.10(9)
C57 N5 C51 C56 -132.72(11)
C57 N5 C51 C52 48.62(14)
C56 C51 C52 C53 1.29(15)
N5 C51 C52 C53 179.98(10)
C51 C52 C53 C54 -0.79(16)
C52 C53 C54 C55 -0.40(16)
C52 C53 C54 F5 178.85(9)
F5 C54 C55 C56 -178.21(9)
C53 C54 C55 C56 1.04(16)
C54 C55 C56 C51 -0.50(16)
C52 C51 C56 C55 -0.64(15)
N5 C51 C56 C55 -179.32(10)
C2 N1 C6 C5 -2.09(14)
C2 N1 C6 C61 177.06(9)
C4 C5 C6 N1 2.23(14)
C57 C5 C6 N1 -174.35(9)
C4 C5 C6 C61 -176.85(9)
C57 C5 C6 C61 6.56(15)

loop_
_cod_related_entry_id
_cod_related_entry_database
_cod_related_entry_code
1 ChemSpider 30658101
